data_4131734
loop_
_publ_author_name
'Dolgopolova, Ekaterina A.'
'Ejegbavwo, Otega A.'
'Martin, Corey R.'
'Smith, Mark D.'
'Setyawan, Wahyu'
'Karakalos, Stavros G.'
'Henager, Charles H.'
'Zur Loye, Hans-Conrad'
'Shustova, Natalia B.'

_publ_section_title
;
 Multifaceted Modularity: A Key for Stepwise Building of Hierarchical
 Complexity in Actinide Metal-Organic Frameworks.
;
_journal_issue 46
_journal_name_full 'Journal of the American Chemical Society'
_journal_page_first 16852
_journal_page_last 16861
_journal_paper_doi 10.1021/jacs.7b09496
_journal_volume 139
_journal_year 2017
_chemical_formula_moiety 'C64 H48 O34 Th6'
_chemical_formula_sum 'C64 H48 O34 Th6'
_chemical_formula_weight 2753.26
_space_group_crystal_system tetragonal
_space_group_IT_number 131
_space_group_name_Hall '-P 4c 2'
_space_group_name_H-M_alt 'P 42/m m c'
_atom_sites_solution_hydrogens geom
_atom_sites_solution_primary dual
_audit_creation_date 2017-05-10
_audit_creation_method
;
Olex2 1.2
(compiled 2017.03.28 svn.r3405 for OlexSys, GUI svn.r5335)
;
_cell_angle_alpha 90
_cell_angle_beta 90
_cell_angle_gamma 90
_cell_formula_units_Z 2
_cell_length_a 24.8785(8)
_cell_length_b 24.8785(8)
_cell_length_c 17.5034(6)
_cell_measurement_reflns_used 9750
_cell_measurement_temperature 223(2)
_cell_measurement_theta_max 26.28
_cell_measurement_theta_min 2.32
_cell_volume 10833.6(6)
_computing_cell_refinement 'SAINT v8.37A (Bruker, 2015)'
_computing_data_collection 'Bruker APEX3 v2016.5-0 (Bruker, 2016)'
_computing_data_reduction 'SAINT v8.37A (Bruker, 2015)'
_computing_molecular_graphics 'Olex2 (Dolomanov et al., 2009)'
_computing_publication_material 'Olex2 (Dolomanov et al., 2009)'
_computing_structure_refinement 'XL (Sheldrick, 2008)'
_computing_structure_solution 'ShelXT (Sheldrick, 2015)'
_diffrn_ambient_temperature 223(2)
_diffrn_detector 'Bruker PHOTON-100 area detector'
_diffrn_detector_area_resol_mean 10.4
_diffrn_detector_type 'CMOS area detector'
_diffrn_measured_fraction_theta_full 0.997
_diffrn_measured_fraction_theta_max 0.997
_diffrn_measurement_device 'three-circle diffractometer'
_diffrn_measurement_device_type 'Bruker D8 Quest'
_diffrn_measurement_method '\w and \f scans'
_diffrn_radiation_monochromator 'mirror optics'
_diffrn_radiation_probe x-ray
_diffrn_radiation_type MoK\a
_diffrn_radiation_wavelength 0.71073
_diffrn_reflns_av_R_equivalents 0.0959
_diffrn_reflns_av_unetI/netI 0.0316
_diffrn_reflns_Laue_measured_fraction_full 0.997
_diffrn_reflns_Laue_measured_fraction_max 0.997
_diffrn_reflns_limit_h_max 30
_diffrn_reflns_limit_h_min -31
_diffrn_reflns_limit_k_max 29
_diffrn_reflns_limit_k_min -31
_diffrn_reflns_limit_l_max 21
_diffrn_reflns_limit_l_min -21
_diffrn_reflns_number 132853
_diffrn_reflns_point_group_measured_fraction_full 0.997
_diffrn_reflns_point_group_measured_fraction_max 0.997
_diffrn_reflns_theta_full 26.394
_diffrn_reflns_theta_max 26.394
_diffrn_reflns_theta_min 2.169
_diffrn_source 'microfocus sealed X-ray tube'
_diffrn_source_type 'Incoatec I\ms'
_diffrn_standards_number 0
_exptl_absorpt_coefficient_mu 4.133
_exptl_absorpt_correction_T_max 0.7454
_exptl_absorpt_correction_T_min 0.5934
_exptl_absorpt_correction_type multi-scan
_exptl_absorpt_process_details
;
SADABS-2016/2 (Bruker,2016/2) was used for absorption correction.
wR2(int) was 0.0867 before and 0.0609 after correction.
The Ratio of minimum to maximum transmission is 0.7961.
The \l/2 correction factor is Not present.
;
_exptl_crystal_colour colourless
_exptl_crystal_colour_primary colourless
_exptl_crystal_density_diffrn 0.844
_exptl_crystal_description plate
_exptl_crystal_F_000 2488
_exptl_crystal_size_max 0.2
_exptl_crystal_size_mid 0.1
_exptl_crystal_size_min 0.04
_refine_diff_density_max 1.540
_refine_diff_density_min -0.920
_refine_diff_density_rms 0.111
_refine_ls_extinction_method none
_refine_ls_goodness_of_fit_ref 1.037
_refine_ls_hydrogen_treatment constr
_refine_ls_matrix_type full
_refine_ls_number_parameters 130
_refine_ls_number_reflns 5997
_refine_ls_number_restraints 188
_refine_ls_restrained_S_all 1.040
_refine_ls_R_factor_all 0.0514
_refine_ls_R_factor_gt 0.0335
_refine_ls_shift/su_max 0.001
_refine_ls_shift/su_mean 0.000
_refine_ls_structure_factor_coef Fsqd
_refine_ls_weighting_details 'w=1/[\s^2^(Fo^2^)+(0.0475P)^2^+26.3564P] where P=(Fo^2^+2Fc^2^)/3'
_refine_ls_weighting_scheme calc
_refine_ls_wR_factor_gt 0.0872
_refine_ls_wR_factor_ref 0.0955
_reflns_Friedel_coverage 0.000
_reflns_number_gt 4400
_reflns_number_total 5997
_reflns_threshold_expression 'I > 2\s(I)'
_cod_data_source_file ja7b09496_si_005.cif
_cod_data_source_block oe_p190_1_sq
_cod_original_cell_volume 10833.5(8)
_cod_database_code 4131734
_shelx_shelxl_version_number 2016/6
_shelx_space_group_comment
;
The symmetry employed for this shelxl refinement is uniquely defined
by the following loop, which should always be used as a source of
symmetry information in preference to the above space-group names.
They are only intended as comments.
;
_shelx_estimated_absorpt_t_max 0.852
_shelx_estimated_absorpt_t_min 0.492
_olex2_refinement_description
;
1. Fixed Uiso
 At 1.2 times of:
  All C(H) groups
 At 1.5 times of:
  All C(H,H,H) groups
2. Restrained planarity
 C1, C2, C3, C4, C5, C6, C7, C8
 with sigma of 0.1
3. Uiso/Uaniso restraints and constraints
Uanis(C8) \\sim Ueq: with sigma of 0.015 and sigma for terminal atoms of 0.03
Uanis(O6) \\sim Ueq, Uanis(O5) \\sim Ueq: with sigma of 0.01 and sigma for
terminal atoms of 0.02
4. Rigid body (RIGU) restrains
 O5, O6, Th1, O1, Th2, O7, O2, O3, C1, O4, C2, C3, C4, C5, C6, C7, C8
 with sigma for 1-2 distances of 0.01 and sigma for 1-3 distances of 0.01
5.a Aromatic/amide H refined with riding coordinates:
 C3(H3), C6(H6), C7(H7)
5.b Idealised Me refined as rotating group:
 C8(H8A,H8B,H8C)
;
_olex2_submission_special_instructions 'No special instructions were received'

loop_
_space_group_symop_operation_xyz
'x, y, z'
'-x, -y, z'
'-y, x, z+1/2'
'y, -x, z+1/2'
'-x, y, -z'
'x, -y, -z'
'y, x, -z+1/2'
'-y, -x, -z+1/2'
'-x, -y, -z'
'x, y, -z'
'y, -x, -z-1/2'
'-y, x, -z-1/2'
'x, -y, z'
'-x, y, z'
'-y, -x, z-1/2'
'y, x, z-1/2'

loop_
_atom_site_label
_atom_site_type_symbol
_atom_site_fract_x
_atom_site_fract_y
_atom_site_fract_z
_atom_site_U_iso_or_equiv
_atom_site_adp_type
_atom_site_occupancy
_atom_site_site_symmetry_order
_atom_site_calc_flag
_atom_site_refinement_flags_posn
_atom_site_refinement_flags_adp
_atom_site_refinement_flags_occupancy
Th1 Th 0.07807(2) 0.500000 0.38882(2) 0.03259(9) Uani 1 2 d S TU P
Th2 Th 0.000000 0.38690(2) 0.500000 0.02499(10) Uani 1 4 d S TU P
O1 O 0.000000 0.4474(3) 0.3930(5) 0.086(3) Uani 1 2 d S TU P
O2 O 0.0756(3) 0.4473(3) 0.500000 0.091(3) Uani 1 2 d S TU P
O3 O 0.06578(15) 0.34696(14) 0.4085(3) 0.0486(10) Uani 1 1 d . U .
O4 O 0.10869(18) 0.41131(15) 0.3438(3) 0.0674(14) Uani 1 1 d . U .
O5 O 0.1766(3) 0.500000 0.4094(6) 0.116(3) Uani 1 2 d S TU P
O6 O 0.0644(6) 0.500000 0.2491(5) 0.152(4) Uani 1 2 d S TU P
C1 C 0.1006(2) 0.3631(2) 0.3636(4) 0.0547(16) Uani 1 1 d . U .
C2 C 0.1370(2) 0.3219(2) 0.3295(3) 0.0569(17) Uani 1 1 d . U .
C3 C 0.1344(3) 0.2696(3) 0.3522(5) 0.090(3) Uani 1 1 d . U .
H3 H 0.108677 0.259448 0.388781 0.107 Uiso 1 1 calc R . .
C4 C 0.1690(4) 0.2307(3) 0.3222(6) 0.107(4) Uani 1 1 d . U .
C5 C 0.2065(3) 0.2464(3) 0.2659(5) 0.081(2) Uani 1 1 d . U .
C6 C 0.2095(3) 0.2999(3) 0.2426(5) 0.098(3) Uani 1 1 d . U .
H6 H 0.235072 0.310878 0.206276 0.118 Uiso 1 1 calc R . .
C7 C 0.1736(3) 0.3370(3) 0.2745(5) 0.085(3) Uani 1 1 d . U .
H7 H 0.174543 0.372918 0.258113 0.102 Uiso 1 1 calc R . .
C8 C 0.1637(6) 0.1724(5) 0.3531(9) 0.240(8) Uani 1 1 d . U .
H8A H 0.168168 0.172498 0.408139 0.360 Uiso 1 1 calc GR . .
H8B H 0.191234 0.149931 0.330126 0.360 Uiso 1 1 calc GR . .
H8C H 0.128519 0.158279 0.340276 0.360 Uiso 1 1 calc GR . .
O7 O 0.000000 0.2797(3) 0.500000 0.061(2) Uani 1 4 d S TU P

loop_
_atom_site_aniso_label
_atom_site_aniso_U_11
_atom_site_aniso_U_22
_atom_site_aniso_U_33
_atom_site_aniso_U_23
_atom_site_aniso_U_13
_atom_site_aniso_U_12
Th1 0.02502(15) 0.02006(14) 0.05269(18) 0.000 0.01178(12) 0.000
Th2 0.01682(17) 0.01302(17) 0.0451(2) 0.000 0.000 0.000
O1 0.025(3) 0.053(4) 0.180(8) 0.069(5) 0.000 0.000
O2 0.154(8) 0.082(5) 0.037(3) 0.000 0.000 -0.089(5)
O3 0.040(2) 0.0282(19) 0.077(3) -0.0085(19) 0.013(2) 0.0074(16)
O4 0.068(3) 0.027(2) 0.107(4) -0.007(2) 0.044(3) 0.0103(19)
O5 0.040(4) 0.089(6) 0.220(9) 0.000 0.014(5) 0.000
O6 0.308(13) 0.072(5) 0.075(5) 0.000 0.017(7) 0.000
C1 0.042(3) 0.036(3) 0.086(5) -0.020(3) 0.014(3) 0.012(3)
C2 0.045(3) 0.036(3) 0.090(5) -0.011(3) 0.033(3) 0.008(3)
C3 0.076(5) 0.038(4) 0.155(8) -0.007(4) 0.064(5) 0.015(3)
C4 0.096(6) 0.043(4) 0.183(10) -0.004(5) 0.073(6) 0.029(4)
C5 0.062(4) 0.055(4) 0.125(7) -0.037(4) 0.033(5) 0.014(3)
C6 0.084(6) 0.076(5) 0.134(8) -0.019(5) 0.062(6) 0.019(5)
C7 0.090(6) 0.041(4) 0.124(7) -0.014(4) 0.057(5) 0.009(4)
C8 0.240(15) 0.121(10) 0.359(19) 0.037(12) 0.169(15) 0.052(10)
O7 0.054(5) 0.029(4) 0.100(7) 0.000 0.000 0.000

loop_
_atom_type_symbol
_atom_type_description
_atom_type_scat_dispersion_real
_atom_type_scat_dispersion_imag
_atom_type_scat_source
C C 0.0033 0.0016 'International Tables Vol C Tables 4.2.6.8 and 6.1.1.4'
H H 0.0000 0.0000 'International Tables Vol C Tables 4.2.6.8 and 6.1.1.4'
O O 0.0106 0.0060 'International Tables Vol C Tables 4.2.6.8 and 6.1.1.4'
Th Th -7.2400 8.8979 'International Tables Vol C Tables 4.2.6.8 and 6.1.1.4'

loop_
_geom_angle_atom_site_label_1
_geom_angle_atom_site_label_2
_geom_angle_atom_site_label_3
_geom_angle
_geom_angle_site_symmetry_1
_geom_angle_site_symmetry_3
Th1 Th1 Th1 90.0 2_565 10_556
Th1 Th1 Th2 60.351(5) 10_556 9_566
Th1 Th1 Th2 60.352(4) 10_556 .
Th1 Th1 Th2 60.414(4) 2_565 9_566
Th1 Th1 Th2 60.415(4) 2_565 .
Th2 Th1 Th2 91.320(8) 9_566 .
O1 Th1 Th1 88.2(2) 2_565 10_556
O1 Th1 Th1 33.99(13) 2_565 2_565
O1 Th1 Th1 33.99(13) . 2_565
O1 Th1 Th1 88.2(2) . 10_556
O1 Th1 Th2 88.52(18) 2_565 .
O1 Th1 Th2 88.53(18) . 9_566
O1 Th1 Th2 34.49(16) . .
O1 Th1 Th2 34.49(16) 2_565 9_566
O1 Th1 O1 67.9(3) 2_565 .
O1 Th1 O2 105.3(3) . 13_565
O1 Th1 O2 68.9(2) 2_565 13_565
O1 Th1 O2 68.9(2) . .
O1 Th1 O2 105.3(3) 2_565 .
O1 Th1 O4 140.03(17) 2_565 .
O1 Th1 O4 140.03(17) . 13_565
O1 Th1 O4 76.50(19) . .
O1 Th1 O4 76.50(19) 2_565 13_565
O1 Th1 O5 144.66(13) . .
O1 Th1 O5 144.66(14) 2_565 .
O1 Th1 O6 85.2(3) . .
O1 Th1 O6 85.2(3) 2_565 .
O2 Th1 Th1 88.5(2) . 2_565
O2 Th1 Th1 34.00(14) 13_565 10_556
O2 Th1 Th1 33.99(14) . 10_556
O2 Th1 Th1 88.5(2) 13_565 2_565
O2 Th1 Th2 88.6(2) . 9_566
O2 Th1 Th2 88.7(2) 13_565 .
O2 Th1 Th2 34.67(15) . .
O2 Th1 Th2 34.67(15) 13_565 9_566
O2 Th1 O2 67.9(3) . 13_565
O2 Th1 O4 140.66(17) . 13_565
O2 Th1 O4 140.67(17) 13_565 .
O2 Th1 O4 76.9(2) 13_565 13_565
O2 Th1 O4 76.9(2) . .
O2 Th1 O5 84.6(3) . .
O2 Th1 O5 84.6(3) 13_565 .
O2 Th1 O6 144.84(14) . .
O2 Th1 O6 144.84(14) 13_565 .
O4 Th1 Th1 108.65(12) 13_565 10_556
O4 Th1 Th1 108.01(11) 13_565 2_565
O4 Th1 Th1 108.65(12) . 10_556
O4 Th1 Th1 108.01(11) . 2_565
O4 Th1 Th2 70.75(10) 13_565 9_566
O4 Th1 Th2 70.75(10) . .
O4 Th1 Th2 162.06(10) 13_565 .
O4 Th1 Th2 162.06(10) . 9_566
O4 Th1 O4 127.2(2) . 13_565
O4 Th1 O5 74.97(15) 13_565 .
O4 Th1 O5 74.97(15) . .
O4 Th1 O6 74.09(17) 13_565 .
O4 Th1 O6 74.09(17) . .
O5 Th1 Th1 81.6(3) . 10_556
O5 Th1 Th1 171.6(3) . 2_565
O5 Th1 Th2 114.62(16) . .
O5 Th1 Th2 114.62(15) . 9_566
O6 Th1 Th1 82.1(3) . 2_565
O6 Th1 Th1 172.1(3) . 10_556
O6 Th1 Th2 114.9(2) . 9_566
O6 Th1 Th2 114.9(2) . .
O6 Th1 O5 106.3(4) . .
Th1 Th2 Th1 88.680(8) . 9_566
Th1 Th2 Th1 59.298(9) . 10_556
Th1 Th2 Th1 59.172(8) 10_556 9_566
O1 Th2 Th1 86.40(18) 10_556 .
O1 Th2 Th1 33.51(9) 10_556 10_556
O1 Th2 Th1 86.40(18) . 10_556
O1 Th2 Th1 86.40(18) . 9_566
O1 Th2 Th1 33.52(9) . .
O1 Th2 Th1 33.51(9) 10_556 9_566
O1 Th2 O1 102.4(4) . 10_556
O1 Th2 O2 66.97(16) . 5_556
O1 Th2 O2 66.97(16) . .
O1 Th2 O2 66.97(16) 10_556 .
O1 Th2 O2 66.97(16) 10_556 5_556
O1 Th2 O3 138.54(10) . 5_556
O1 Th2 O3 75.50(18) . .
O1 Th2 O3 75.50(18) . 14
O1 Th2 O3 138.54(10) 10_556 14
O1 Th2 O3 75.50(18) 10_556 5_556
O1 Th2 O3 75.50(18) 10_556 10_556
O1 Th2 O3 138.54(10) . 10_556
O1 Th2 O3 138.54(10) 10_556 .
O1 Th2 O7 128.8(2) 10_556 .
O1 Th2 O7 128.8(2) . .
O2 Th2 Th1 33.68(10) 5_556 9_566
O2 Th2 Th1 86.52(19) 5_556 10_556
O2 Th2 Th1 86.52(19) 5_556 .
O2 Th2 Th1 33.68(10) . .
O2 Th2 Th1 86.52(19) . 9_566
O2 Th2 Th1 33.68(10) . 10_556
O2 Th2 O2 102.8(4) 5_556 .
O2 Th2 O3 139.53(10) 5_556 10_556
O2 Th2 O3 139.53(10) 5_556 .
O2 Th2 O3 139.53(10) . 14
O2 Th2 O3 74.70(19) 5_556 5_556
O2 Th2 O3 74.70(19) . 10_556
O2 Th2 O3 139.53(10) . 5_556
O2 Th2 O3 74.70(19) 5_556 14
O2 Th2 O3 74.70(19) . .
O2 Th2 O7 128.6(2) 5_556 .
O2 Th2 O7 128.6(2) . .
O3 Th2 Th1 106.93(10) 10_556 9_566
O3 Th2 Th1 106.16(9) 14 9_566
O3 Th2 Th1 106.16(9) 10_556 .
O3 Th2 Th1 106.93(10) 5_556 10_556
O3 Th2 Th1 157.79(9) . 9_566
O3 Th2 Th1 69.12(9) 10_556 10_556
O3 Th2 Th1 69.12(9) 5_556 9_566
O3 Th2 Th1 106.93(10) 14 .
O3 Th2 Th1 157.80(9) 14 10_556
O3 Th2 Th1 69.12(9) . .
O3 Th2 Th1 157.79(9) 5_556 .
O3 Th2 Th1 106.16(9) . 10_556
O3 Th2 O3 133.08(17) 14 10_556
O3 Th2 O3 81.94(19) 14 .
O3 Th2 O3 79.8(2) 14 5_556
O3 Th2 O3 81.94(19) 10_556 5_556
O3 Th2 O3 79.8(2) . 10_556
O3 Th2 O3 133.08(17) . 5_556
O3 Th2 O7 66.54(9) 5_556 .
O3 Th2 O7 66.54(9) 10_556 .
O3 Th2 O7 66.54(9) . .
O3 Th2 O7 66.54(9) 14 .
O7 Th2 Th1 135.660(4) . 10_556
O7 Th2 Th1 135.660(4) . .
O7 Th2 Th1 135.660(4) . 9_566
Th1 O1 Th1 112.0(3) . 2_565
Th1 O1 Th2 112.0(2) . .
Th1 O1 Th2 112.0(2) 2_565 .
Th1 O2 Th1 112.0(3) . 10_556
Th1 O2 Th2 111.7(2) 10_556 .
Th1 O2 Th2 111.7(2) . .
C1 O3 Th2 137.5(3) . .
C1 O4 Th1 135.5(4) . .
O3 C1 O4 126.4(5) . .
O3 C1 C2 117.1(5) . .
O4 C1 C2 116.5(6) . .
C3 C2 C1 120.7(6) . .
C3 C2 C7 119.8(6) . .
C7 C2 C1 119.5(6) . .
C2 C3 H3 119.3 . .
C2 C3 C4 121.5(7) . .
C4 C3 H3 119.3 . .
C3 C4 C5 118.5(7) . .
C3 C4 C8 117.6(8) . .
C5 C4 C8 123.9(7) . .
C4 C5 C5 120.6(7) . 7
C6 C5 C4 120.2(6) . .
C6 C5 C5 119.0(7) . 7
C5 C6 H6 120.7 . .
C5 C6 C7 118.6(7) . .
C7 C6 H6 120.7 . .
C2 C7 C6 121.4(7) . .
C2 C7 H7 119.3 . .
C6 C7 H7 119.3 . .
C4 C8 H8A 109.5 . .
C4 C8 H8B 109.5 . .
C4 C8 H8C 109.5 . .
H8A C8 H8B 109.5 . .
H8A C8 H8C 109.5 . .
H8B C8 H8C 109.5 . .

loop_
_geom_bond_atom_site_label_1
_geom_bond_atom_site_label_2
_geom_bond_distance
_geom_bond_site_symmetry_2
Th1 Th1 3.8847(5) 2_565
Th1 Th1 3.8923(6) 10_556
Th1 Th2 3.9340(3) .
Th1 Th2 3.9340(3) 9_566
Th1 O1 2.343(4) 2_565
Th1 O1 2.343(4) .
Th1 O2 2.347(4) 13_565
Th1 O2 2.347(4) .
Th1 O4 2.464(4) .
Th1 O4 2.464(4) 13_565
Th1 O5 2.477(7) .
Th1 O6 2.469(10) .
Th2 O1 2.403(6) .
Th2 O1 2.403(6) 10_556
Th2 O2 2.408(6) 5_556
Th2 O2 2.408(6) .
Th2 O3 2.496(4) 5_556
Th2 O3 2.496(4) 14
Th2 O3 2.496(4) 10_556
Th2 O3 2.496(4) .
Th2 O7 2.666(8) .
O3 C1 1.238(7) .
O4 C1 1.264(7) .
C1 C2 1.493(7) .
C2 C3 1.361(9) .
C2 C7 1.376(9) .
C3 H3 0.9400 .
C3 C4 1.399(9) .
C4 C5 1.412(11) .
C4 C8 1.553(14) .
C5 C5 1.509(12) 7
C5 C6 1.395(10) .
C6 H6 0.9400 .
C6 C7 1.399(9) .
C7 H7 0.9400 .
C8 H8A 0.9700 .
C8 H8B 0.9700 .
C8 H8C 0.9700 .
